data_7007306
loop_
_publ_author_name
'Zeng, Ming-Hua'
'Feng, Xiao-Long'
'Zhang, Wei-Xiong'
'Chen, Xiao-Ming'

_publ_section_title
;
 A robust microporous 3D cobalt(II) coordination polymer with new
 magnetically frustrated 2D lattices: single-crystal transformation and
 guest modulation of cooperative magnetic properties.
;
_journal_issue 44
_journal_name_full 'Dalton transactions (Cambridge, England : 2003)'
_journal_page_first 5294
_journal_page_last 5303
_journal_paper_doi 10.1039/b603337g
_journal_year 2006
_chemical_formula_moiety 'C10 H7 Co2 N O7, 2(H2 O)'
_chemical_formula_sum 'C10 H11 Co2 N O9'
_chemical_formula_weight 407.06
_chemical_name_systematic
;
?
;
_space_group_IT_number 15
_symmetry_cell_setting monoclinic
_symmetry_space_group_name_Hall '-C 2yc'
_symmetry_space_group_name_H-M 'C 1 2/c 1'
_atom_sites_solution_hydrogens geom
_atom_sites_solution_primary direct
_atom_sites_solution_secondary difmap
_audit_creation_method SHELXL-97
_cell_angle_alpha 90.00
_cell_angle_beta 128.4650(10)
_cell_angle_gamma 90.00
_cell_formula_units_Z 8
_cell_length_a 23.550(2)
_cell_length_b 10.0816(10)
_cell_length_c 14.9781(15)
_cell_measurement_temperature 293(2)
_cell_volume 2784.4(5)
_computing_cell_refinement 'Bruker SMART'
_computing_data_collection 'Bruker SMART'
_computing_data_reduction 'Bruker SAINT'
_computing_molecular_graphics 'Bruker SHELXTL'
_computing_publication_material 'Bruker SHELXTL'
_computing_structure_refinement 'SHELXL-97 (Sheldrick, 1997)'
_computing_structure_solution 'SHELXS-97 (Sheldrick, 1990)'
_diffrn_ambient_temperature 293(2)
_diffrn_measured_fraction_theta_full 0.975
_diffrn_measured_fraction_theta_max 0.975
_diffrn_measurement_device_type 'CCD area detector'
_diffrn_measurement_method 'phi and omega scans'
_diffrn_radiation_monochromator graphite
_diffrn_radiation_source 'fine-focus sealed tube'
_diffrn_radiation_type MoK\a
_diffrn_radiation_wavelength 0.71073
_diffrn_reflns_av_R_equivalents 0.0359
_diffrn_reflns_av_sigmaI/netI 0.0442
_diffrn_reflns_limit_h_max 28
_diffrn_reflns_limit_h_min -28
_diffrn_reflns_limit_k_max 9
_diffrn_reflns_limit_k_min -12
_diffrn_reflns_limit_l_max 18
_diffrn_reflns_limit_l_min -18
_diffrn_reflns_number 7164
_diffrn_reflns_theta_full 25.99
_diffrn_reflns_theta_max 25.99
_diffrn_reflns_theta_min 2.30
_exptl_absorpt_coefficient_mu 2.429
_exptl_absorpt_correction_T_max 0.8294
_exptl_absorpt_correction_T_min 0.6801
_exptl_absorpt_correction_type multi-scan
_exptl_absorpt_process_details 'SADABS (Sheldrick, 1996)'
_exptl_crystal_colour purple
_exptl_crystal_density_diffrn 1.942
_exptl_crystal_density_method 'not measured'
_exptl_crystal_description block
_exptl_crystal_F_000 1632
_exptl_crystal_size_max 0.17
_exptl_crystal_size_mid 0.13
_exptl_crystal_size_min 0.08
_refine_diff_density_max 0.827
_refine_diff_density_min -0.575
_refine_diff_density_rms 0.107
_refine_ls_extinction_method none
_refine_ls_goodness_of_fit_ref 1.157
_refine_ls_hydrogen_treatment mixed
_refine_ls_matrix_type full
_refine_ls_number_parameters 223
_refine_ls_number_reflns 2666
_refine_ls_number_restraints 79
_refine_ls_restrained_S_all 1.213
_refine_ls_R_factor_all 0.0536
_refine_ls_R_factor_gt 0.0457
_refine_ls_shift/su_max 0.022
_refine_ls_shift/su_mean 0.002
_refine_ls_structure_factor_coef Fsqd
_refine_ls_weighting_details 'calc w=1/[\s^2^(Fo^2^)+(0.0519P)^2^+5.5586P] where P=(Fo^2^+2Fc^2^)/3'
_refine_ls_weighting_scheme calc
_refine_ls_wR_factor_gt 0.1086
_refine_ls_wR_factor_ref 0.1124
_reflns_number_gt 2332
_reflns_number_total 2666
_reflns_threshold_expression >2sigma(I)
_cod_data_source_file b603337g.txt
_cod_data_source_block 1.2H2O@293k
_cod_depositor_comments
;
The following automatic conversions were performed:
'_symmetry_cell_setting' value 'Monoclinic' changed to 'monoclinic'
according to '/home/saulius/struct/CIF-dictionaries/cif_core.dic'
dictionary named 'cif_core.dic' version 2.4.1 from 2010-06-29.

Automatic conversion script
Id: cif_fix_enum 1527 2010-12-29 10:47:43Z saulius 
;
_cod_original_sg_symbol_H-M C2/c
_cod_database_code 7007306

loop_
_symmetry_equiv_pos_as_xyz
'x, y, z'
'-x, y, -z+1/2'
'x+1/2, y+1/2, z'
'-x+1/2, y+1/2, -z+1/2'
'-x, -y, -z'
'x, -y, z-1/2'
'-x+1/2, -y+1/2, -z'
'x+1/2, -y+1/2, z-1/2'

loop_
_atom_site_label
_atom_site_type_symbol
_atom_site_fract_x
_atom_site_fract_y
_atom_site_fract_z
_atom_site_U_iso_or_equiv
_atom_site_adp_type
_atom_site_occupancy
_atom_site_symmetry_multiplicity
_atom_site_calc_flag
_atom_site_refinement_flags
_atom_site_disorder_assembly
_atom_site_disorder_group
Co1 Co 0.24408(3) 0.72253(5) 0.10297(4) 0.01928(18) Uani 1 1 d . . .
Co2 Co 0.28465(3) 1.03287(6) 0.23628(5) 0.02657(19) Uani 1 1 d . . .
O2 O 0.37596(18) 0.9547(3) 0.2825(3) 0.0432(9) Uani 1 1 d . . .
O1 O 0.35655(16) 0.7443(3) 0.2210(3) 0.0309(7) Uani 1 1 d . . .
O3 O 0.23570(16) 0.8451(3) 0.2062(2) 0.0291(7) Uani 1 1 d . A .
O4 O 0.17436(19) 0.7229(3) 0.2416(3) 0.0375(8) Uani 1 1 d . . .
O5 O 0.24980(16) 1.0500(3) 0.3238(3) 0.0262(6) Uani 1 1 d D . .
O6 O 0.23972(14) 1.1188(3) 0.5030(2) 0.0234(6) Uani 1 1 d . . .
O7 O 0.2197(2) 0.9390(3) 0.5669(3) 0.0393(8) Uani 1 1 d . . .
N1 N 0.62727(19) 0.7931(4) 0.4843(3) 0.0284(8) Uani 1 1 d . . .
C1 C 0.3956(2) 0.8410(4) 0.2786(4) 0.0287(9) Uani 1 1 d . . .
C2 C 0.4768(2) 0.8224(5) 0.3502(3) 0.0285(9) Uani 1 1 d . . .
C3 C 0.5082(3) 0.6986(5) 0.3772(5) 0.0411(12) Uani 1 1 d . . .
H3A H 0.4794 0.6230 0.3496 0.049 Uiso 1 1 d R . .
C4 C 0.5826(3) 0.6895(5) 0.4439(4) 0.0403(12) Uani 1 1 d . . .
H4A H 0.6030 0.6053 0.4616 0.048 Uiso 1 1 d R . .
C5 C 0.5955(2) 0.9125(5) 0.4547(4) 0.0415(12) Uani 1 1 d . . .
H5A H 0.6252 0.9868 0.4805 0.050 Uiso 1 1 d R . .
C6 C 0.5218(3) 0.9306(5) 0.3907(5) 0.0443(13) Uani 1 1 d . . .
H6A H 0.5027 1.0157 0.3754 0.053 Uiso 1 1 d R . .
C7 C 0.2052(2) 0.8270(4) 0.2500(4) 0.0281(9) Uani 1 1 d D . .
C8 C 0.2017(5) 0.9491(7) 0.3067(7) 0.031(2) Uani 0.672(14) 1 d PDU A 1
H8A H 0.1519 0.9831 0.2610 0.037 Uiso 0.672(14) 1 calc PR A 1
C9 C 0.2255(5) 0.8992(7) 0.4203(6) 0.036(2) Uani 0.672(14) 1 d PDU A 1
H9A H 0.2744 0.8650 0.4620 0.044 Uiso 0.672(14) 1 calc PR A 1
H9B H 0.1946 0.8250 0.4058 0.044 Uiso 0.672(14) 1 calc PR A 1
C8' C 0.2308(10) 0.9280(13) 0.3472(14) 0.030(4) Uani 0.328(14) 1 d PDU A 2
H8'A H 0.2761 0.8921 0.4156 0.036 Uiso 0.328(14) 1 calc PR A 2
C9' C 0.1797(9) 0.9387(18) 0.3761(12) 0.039(4) Uani 0.328(14) 1 d PDU A 2
H9'A H 0.1606 0.8521 0.3732 0.047 Uiso 0.328(14) 1 calc PR A 2
H9'B H 0.1394 0.9970 0.3227 0.047 Uiso 0.328(14) 1 calc PR A 2
C10 C 0.2251(3) 0.9962(5) 0.4984(4) 0.0342(10) Uani 1 1 d D . .
O1W O 0.6089(10) 0.2641(16) 0.5019(15) 0.330(9) Uani 1 1 d DU . .
H1A H 0.5681 0.2535 0.5008 0.397 Uiso 1 1 d RD . .
H1B H 0.6468 0.2968 0.5781 0.397 Uiso 1 1 d RD . .
O2W O 0.4683(8) 0.2915(15) 0.3178(16) 0.292(8) Uani 1 1 d DU . .
H2A H 0.4932(7) 0.232(2) 0.3155(12) 0.350 Uiso 1 1 d D . .
H2B H 0.4301 0.2587 0.3078 0.350 Uiso 1 1 d RD . .

loop_
_atom_site_aniso_label
_atom_site_aniso_U_11
_atom_site_aniso_U_22
_atom_site_aniso_U_33
_atom_site_aniso_U_23
_atom_site_aniso_U_13
_atom_site_aniso_U_12
Co1 0.0180(3) 0.0192(3) 0.0189(3) -0.0011(2) 0.0106(2) -0.0016(2)
Co2 0.0272(3) 0.0216(3) 0.0336(3) -0.0046(2) 0.0203(3) -0.0012(2)
O2 0.0256(17) 0.0297(17) 0.066(2) -0.0140(16) 0.0244(17) -0.0011(13)
O1 0.0194(15) 0.0292(16) 0.0330(16) -0.0042(13) 0.0108(13) -0.0017(12)
O3 0.0333(17) 0.0237(15) 0.0335(16) -0.0060(13) 0.0224(14) -0.0028(13)
O4 0.045(2) 0.0286(17) 0.056(2) 0.0014(15) 0.0396(18) 0.0029(15)
O5 0.0335(17) 0.0163(14) 0.0382(16) -0.0043(12) 0.0269(15) -0.0047(12)
O6 0.0254(15) 0.0217(15) 0.0233(14) -0.0007(11) 0.0152(12) -0.0002(12)
O7 0.053(2) 0.0298(17) 0.0299(16) -0.0010(14) 0.0228(16) -0.0118(15)
N1 0.0185(17) 0.032(2) 0.0270(18) 0.0017(15) 0.0102(15) 0.0026(15)
C1 0.022(2) 0.031(2) 0.030(2) -0.0010(18) 0.0142(18) -0.0013(18)
C2 0.019(2) 0.033(2) 0.025(2) -0.0018(18) 0.0092(18) 0.0000(17)
C3 0.026(2) 0.027(2) 0.058(3) -0.008(2) 0.020(2) -0.0048(19)
C4 0.028(2) 0.028(2) 0.050(3) 0.000(2) 0.017(2) 0.0057(19)
C5 0.021(2) 0.027(2) 0.052(3) 0.001(2) 0.010(2) -0.0023(19)
C6 0.024(2) 0.025(2) 0.057(3) 0.000(2) 0.012(2) 0.0033(19)
C7 0.030(2) 0.025(2) 0.031(2) 0.0006(18) 0.020(2) 0.0009(18)
C8 0.030(5) 0.027(4) 0.032(4) 0.001(3) 0.018(4) 0.007(3)
C9 0.045(5) 0.027(4) 0.036(4) -0.002(3) 0.024(4) 0.001(3)
C8' 0.025(7) 0.025(7) 0.045(8) 0.011(6) 0.024(6) -0.003(5)
C9' 0.034(9) 0.045(9) 0.045(9) -0.008(7) 0.029(8) -0.009(7)
C10 0.034(3) 0.032(3) 0.026(2) -0.0058(19) 0.013(2) 0.000(2)
O1W 0.302(13) 0.311(12) 0.364(13) 0.041(9) 0.200(10) -0.042(8)
O2W 0.259(11) 0.293(12) 0.320(12) 0.045(8) 0.179(9) 0.013(8)

loop_
_atom_type_symbol
_atom_type_description
_atom_type_scat_dispersion_real
_atom_type_scat_dispersion_imag
_atom_type_scat_source
C C 0.0033 0.0016 'International Tables Vol C Tables 4.2.6.8 and 6.1.1.4'
H H 0.0000 0.0000 'International Tables Vol C Tables 4.2.6.8 and 6.1.1.4'
N N 0.0061 0.0033 'International Tables Vol C Tables 4.2.6.8 and 6.1.1.4'
O O 0.0106 0.0060 'International Tables Vol C Tables 4.2.6.8 and 6.1.1.4'
Co Co 0.3494 0.9721 'International Tables Vol C Tables 4.2.6.8 and 6.1.1.4'

loop_
_geom_angle_atom_site_label_1
_geom_angle_atom_site_label_2
_geom_angle_atom_site_label_3
_geom_angle
_geom_angle_site_symmetry_1
_geom_angle_site_symmetry_3
_geom_angle_publ_flag
O5 Co1 O3 96.65(12) 4_545 . ?
O5 Co1 O1 90.37(12) 4_545 . ?
O3 Co1 O1 88.02(12) . . ?
O5 Co1 O6 89.79(11) 4_545 4_545 ?
O3 Co1 O6 172.33(11) . 4_545 ?
O1 Co1 O6 87.78(11) . 4_545 ?
O5 Co1 O6 168.17(11) 4_545 6_575 ?
O3 Co1 O6 95.17(11) . 6_575 ?
O1 Co1 O6 89.83(11) . 6_575 ?
O6 Co1 O6 78.40(11) 4_545 6_575 ?
O5 Co1 N1 90.47(13) 4_545 8_465 ?
O3 Co1 N1 89.67(13) . 8_465 ?
O1 Co1 N1 177.62(13) . 8_465 ?
O6 Co1 N1 94.45(12) 4_545 8_465 ?
O6 Co1 N1 89.80(12) 6_575 8_465 ?
O5 Co2 O2 128.86(15) . . ?
O5 Co2 O7 122.10(14) . 6_575 ?
O2 Co2 O7 107.95(15) . 6_575 ?
O5 Co2 O4 99.19(12) . 4 ?
O2 Co2 O4 90.88(13) . 4 ?
O7 Co2 O4 89.11(14) 6_575 4 ?
O5 Co2 O3 79.65(11) . . ?
O2 Co2 O3 92.76(13) . . ?
O7 Co2 O3 88.36(13) 6_575 . ?
O4 Co2 O3 176.07(13) 4 . ?
C1 O2 Co2 134.8(3) . . ?
C1 O1 Co1 132.0(3) . . ?
C7 O3 Co1 130.8(3) . . ?
C7 O3 Co2 115.7(3) . . ?
Co1 O3 Co2 113.51(14) . . ?
C7 O4 Co2 125.5(3) . 4_545 ?
C8 O5 C8' 24.5(6) . . ?
C8 O5 Co2 116.1(3) . . ?
C8' O5 Co2 114.8(5) . . ?
C8 O5 Co1 119.7(3) . 4 ?
C8' O5 Co1 122.6(5) . 4 ?
Co2 O5 Co1 121.91(14) . 4 ?
C10 O6 Co1 127.3(3) . 4 ?
C10 O6 Co1 130.9(3) . 6_576 ?
Co1 O6 Co1 101.60(11) 4 6_576 ?
C10 O7 Co2 125.8(3) . 6_576 ?
C5 N1 C4 115.7(4) . . ?
C5 N1 Co1 120.1(3) . 8_566 ?
C4 N1 Co1 123.9(3) . 8_566 ?
O1 C1 O2 127.9(4) . . ?
O1 C1 C2 117.2(4) . . ?
O2 C1 C2 114.9(4) . . ?
C3 C2 C6 117.6(4) . . ?
C3 C2 C1 122.1(4) . . ?
C6 C2 C1 120.2(4) . . ?
C4 C3 C2 118.8(4) . . ?
C4 C3 H3A 121.1 . . ?
C2 C3 H3A 120.1 . . ?
N1 C4 C3 124.5(4) . . ?
N1 C4 H4A 117.8 . . ?
C3 C4 H4A 117.7 . . ?
N1 C5 C6 123.6(4) . . ?
N1 C5 H5A 117.8 . . ?
C6 C5 H5A 118.7 . . ?
C5 C6 C2 119.7(4) . . ?
C5 C6 H6A 120.1 . . ?
C2 C6 H6A 120.2 . . ?
O4 C7 O3 124.2(4) . . ?
O4 C7 C8 120.6(5) . . ?
O3 C7 C8 114.9(4) . . ?
O4 C7 C8' 120.7(6) . . ?
O3 C7 C8' 112.4(6) . . ?
C8 C7 C8' 22.6(6) . . ?
O5 C8 C9 109.9(7) . . ?
O5 C8 C7 111.3(5) . . ?
C9 C8 C7 104.3(6) . . ?
O5 C8 H8A 110.4 . . ?
C9 C8 H8A 110.4 . . ?
C7 C8 H8A 110.4 . . ?
C8 C9 C10 118.3(6) . . ?
C8 C9 H9A 107.7 . . ?
C10 C9 H9A 107.7 . . ?
C8 C9 H9B 107.7 . . ?
C10 C9 H9B 107.7 . . ?
H9A C9 H9B 107.1 . . ?
O5 C8' C9' 115.9(12) . . ?
O5 C8' C7 109.3(9) . . ?
C9' C8' C7 113.6(10) . . ?
O5 C8' H8'A 105.7 . . ?
C9' C8' H8'A 105.7 . . ?
C7 C8' H8'A 105.7 . . ?
C8' C9' C10 106.1(11) . . ?
C8' C9' H9'A 110.5 . . ?
C10 C9' H9'A 110.5 . . ?
C8' C9' H9'B 110.5 . . ?
C10 C9' H9'B 110.5 . . ?
H9'A C9' H9'B 108.7 . . ?
O7 C10 O6 124.4(4) . . ?
O7 C10 C9 112.6(4) . . ?
O6 C10 C9 122.2(5) . . ?
O7 C10 C9' 116.7(7) . . ?
O6 C10 C9' 113.1(8) . . ?
C9 C10 C9' 35.3(6) . . ?
H1A O1W H1B 103.8 . . ?
H2A O2W H2B 112.5 . . ?

loop_
_geom_bond_atom_site_label_1
_geom_bond_atom_site_label_2
_geom_bond_distance
_geom_bond_site_symmetry_2
_geom_bond_publ_flag
Co1 O5 2.013(3) 4_545 ?
Co1 O3 2.082(3) . ?
Co1 O1 2.089(3) . ?
Co1 O6 2.124(3) 4_545 ?
Co1 O6 2.150(3) 6_575 ?
Co1 N1 2.161(3) 8_465 ?
Co2 O5 1.939(3) . ?
Co2 O2 1.968(3) . ?
Co2 O7 2.008(3) 6_575 ?
Co2 O4 2.077(3) 4 ?
Co2 O3 2.114(3) . ?
O2 C1 1.252(5) . ?
O1 C1 1.246(5) . ?
O3 C7 1.251(5) . ?
O4 C7 1.238(5) . ?
O4 Co2 2.077(3) 4_545 ?
O5 C8 1.423(8) . ?
O5 C8' 1.426(13) . ?
O5 Co1 2.013(3) 4 ?
O6 C10 1.273(6) . ?
O6 Co1 2.124(3) 4 ?
O6 Co1 2.150(3) 6_576 ?
O7 C10 1.252(6) . ?
O7 Co2 2.008(3) 6_576 ?
N1 C5 1.339(6) . ?
N1 C4 1.331(6) . ?
N1 Co1 2.161(3) 8_566 ?
C1 C2 1.513(6) . ?
C2 C3 1.378(7) . ?
C2 C6 1.372(6) . ?
C3 C4 1.379(7) . ?
C3 H3A 0.9292 . ?
C4 H4A 0.9288 . ?
C5 C6 1.376(7) . ?
C5 H5A 0.9291 . ?
C6 H6A 0.9289 . ?
C7 C8 1.527(8) . ?
C7 C8' 1.559(13) . ?
C8 C9 1.508(9) . ?
C8 H8A 0.9800 . ?
C9 C10 1.528(7) . ?
C9 H9A 0.9700 . ?
C9 H9B 0.9700 . ?
C8' C9' 1.514(14) . ?
C8' H8'A 0.9800 . ?
C9' C10 1.548(12) . ?
C9' H9'A 0.9700 . ?
C9' H9'B 0.9700 . ?
O1W H1A 0.9567 . ?
O1W H1B 0.9691 . ?
O2W H2A 0.856(11) . ?
O2W H2B 0.8784 . ?

loop_
_geom_hbond_atom_site_label_D
_geom_hbond_atom_site_label_H
_geom_hbond_atom_site_label_A
_geom_hbond_distance_DH
_geom_hbond_distance_HA
_geom_hbond_distance_DA
_geom_hbond_angle_DHA
_geom_hbond_site_symmetry_A
O2W H2B O4 0.88 2.11 2.972(11) 165.6 4_545
O2W H2A O2W 0.856(11) 2.726(18) 3.18(3) 115.1(16) 2_655
O1W H1B O7 0.97 2.32 2.775(17) 107.8 3_545
O1W H1A O2W 0.96 2.27 2.70(2) 106.0 .

loop_
_geom_torsion_atom_site_label_1
_geom_torsion_atom_site_label_2
_geom_torsion_atom_site_label_3
_geom_torsion_atom_site_label_4
_geom_torsion
_geom_torsion_site_symmetry_1
_geom_torsion_site_symmetry_2
_geom_torsion_site_symmetry_3
_geom_torsion_site_symmetry_4
_geom_torsion_publ_flag
O5 Co2 O2 C1 89.5(5) . . . . ?
O7 Co2 O2 C1 -78.6(5) 6_575 . . . ?
O4 Co2 O2 C1 -167.9(5) 4 . . . ?
O3 Co2 O2 C1 10.6(5) . . . . ?
O5 Co1 O1 C1 -134.7(4) 4_545 . . . ?
O3 Co1 O1 C1 -38.0(4) . . . . ?
O6 Co1 O1 C1 135.6(4) 4_545 . . . ?
O6 Co1 O1 C1 57.2(4) 6_575 . . . ?
N1 Co1 O1 C1 -24(3) 8_465 . . . ?
O5 Co1 O3 C7 -34.8(4) 4_545 . . . ?
O1 Co1 O3 C7 -125.0(4) . . . . ?
O6 Co1 O3 C7 178.2(7) 4_545 . . . ?
O6 Co1 O3 C7 145.4(4) 6_575 . . . ?
N1 Co1 O3 C7 55.6(4) 8_465 . . . ?
O5 Co1 O3 Co2 147.30(14) 4_545 . . . ?
O1 Co1 O3 Co2 57.16(15) . . . . ?
O6 Co1 O3 Co2 0.4(9) 4_545 . . . ?
O6 Co1 O3 Co2 -32.49(15) 6_575 . . . ?
N1 Co1 O3 Co2 -122.26(16) 8_465 . . . ?
O5 Co2 O3 C7 2.3(3) . . . . ?
O2 Co2 O3 C7 131.3(3) . . . . ?
O7 Co2 O3 C7 -120.8(3) 6_575 . . . ?
O4 Co2 O3 C7 -70.9(18) 4 . . . ?
O5 Co2 O3 Co1 -179.49(17) . . . . ?
O2 Co2 O3 Co1 -50.45(17) . . . . ?
O7 Co2 O3 Co1 57.44(16) 6_575 . . . ?
O4 Co2 O3 Co1 107.3(18) 4 . . . ?
O2 Co2 O5 C8 -96.2(5) . . . . ?
O7 Co2 O5 C8 70.4(5) 6_575 . . . ?
O4 Co2 O5 C8 165.2(5) 4 . . . ?
O3 Co2 O5 C8 -11.0(4) . . . . ?
O2 Co2 O5 C8' -69.0(9) . . . . ?
O7 Co2 O5 C8' 97.6(9) 6_575 . . . ?
O4 Co2 O5 C8' -167.7(9) 4 . . . ?
O3 Co2 O5 C8' 16.1(9) . . . . ?
O2 Co2 O5 Co1 101.4(2) . . . 4 ?
O7 Co2 O5 Co1 -92.0(2) 6_575 . . 4 ?
O4 Co2 O5 Co1 2.7(2) 4 . . 4 ?
O3 Co2 O5 Co1 -173.46(19) . . . 4 ?
Co1 O1 C1 O2 2.2(7) . . . . ?
Co1 O1 C1 C2 -175.6(3) . . . . ?
Co2 O2 C1 O1 16.0(8) . . . . ?
Co2 O2 C1 C2 -166.1(3) . . . . ?
O1 C1 C2 C3 -17.6(7) . . . . ?
O2 C1 C2 C3 164.3(5) . . . . ?
O1 C1 C2 C6 162.4(5) . . . . ?
O2 C1 C2 C6 -15.7(7) . . . . ?
C6 C2 C3 C4 0.6(8) . . . . ?
C1 C2 C3 C4 -179.4(5) . . . . ?
C5 N1 C4 C3 -1.1(8) . . . . ?
Co1 N1 C4 C3 173.2(4) 8_566 . . . ?
C2 C3 C4 N1 -0.5(9) . . . . ?
C4 N1 C5 C6 2.5(8) . . . . ?
Co1 N1 C5 C6 -172.0(5) 8_566 . . . ?
N1 C5 C6 C2 -2.5(9) . . . . ?
C3 C2 C6 C5 0.8(8) . . . . ?
C1 C2 C6 C5 -179.3(5) . . . . ?
Co2 O4 C7 O3 45.7(6) 4_545 . . . ?
Co2 O4 C7 C8 -140.4(5) 4_545 . . . ?
Co2 O4 C7 C8' -114.1(9) 4_545 . . . ?
Co1 O3 C7 O4 2.7(7) . . . . ?
Co2 O3 C7 O4 -179.5(3) . . . . ?
Co1 O3 C7 C8 -171.5(4) . . . . ?
Co2 O3 C7 C8 6.3(6) . . . . ?
Co1 O3 C7 C8' 164.0(8) . . . . ?
Co2 O3 C7 C8' -18.2(9) . . . . ?
C8' O5 C8 C9 39.1(14) . . . . ?
Co2 O5 C8 C9 132.1(5) . . . . ?
Co1 O5 C8 C9 -65.0(7) 4 . . . ?
C8' O5 C8 C7 -76.0(15) . . . . ?
Co2 O5 C8 C7 17.0(7) . . . . ?
Co1 O5 C8 C7 179.9(4) 4 . . . ?
O4 C7 C8 O5 170.6(5) . . . . ?
O3 C7 C8 O5 -15.0(8) . . . . ?
C8' C7 C8 O5 73.6(15) . . . . ?
O4 C7 C8 C9 52.2(8) . . . . ?
O3 C7 C8 C9 -133.4(6) . . . . ?
C8' C7 C8 C9 -44.8(14) . . . . ?
O5 C8 C9 C10 63.2(10) . . . . ?
C7 C8 C9 C10 -177.4(6) . . . . ?
C8 O5 C8' C9' -60.1(16) . . . . ?
Co2 O5 C8' C9' -158.9(10) . . . . ?
Co1 O5 C8' C9' 30.8(18) 4 . . . ?
C8 O5 C8' C7 69.8(15) . . . . ?
Co2 O5 C8' C7 -29.0(13) . . . . ?
Co1 O5 C8' C7 160.7(6) 4 . . . ?
O4 C7 C8' O5 -167.5(7) . . . . ?
O3 C7 C8' O5 30.5(14) . . . . ?
C8 C7 C8' O5 -70.9(16) . . . . ?
O4 C7 C8' C9' -36.4(18) . . . . ?
O3 C7 C8' C9' 161.6(12) . . . . ?
C8 C7 C8' C9' 60.2(17) . . . . ?
O5 C8' C9' C10 -73.6(18) . . . . ?
C7 C8' C9' C10 158.6(10) . . . . ?
Co2 O7 C10 O6 -41.1(7) 6_576 . . . ?
Co2 O7 C10 C9 128.9(5) 6_576 . . . ?
Co2 O7 C10 C9' 167.7(8) 6_576 . . . ?
Co1 O6 C10 O7 176.3(3) 4 . . . ?
Co1 O6 C10 O7 -10.6(7) 6_576 . . . ?
Co1 O6 C10 C9 7.2(7) 4 . . . ?
Co1 O6 C10 C9 -179.7(5) 6_576 . . . ?
Co1 O6 C10 C9' -31.6(8) 4 . . . ?
Co1 O6 C10 C9' 141.5(7) 6_576 . . . ?
C8 C9 C10 O7 155.6(7) . . . . ?
C8 C9 C10 O6 -34.1(10) . . . . ?
C8 C9 C10 C9' 51.0(11) . . . . ?
C8' C9' C10 O7 -132.7(11) . . . . ?
C8' C9' C10 O6 72.9(14) . . . . ?
C8' C9' C10 C9 -40.6(9) . . . . ?
